data_4303141
loop_
_publ_author_name
'Haisheng Lin'
'Paul A. Maggard'

_publ_section_title
;
Ligand-Mediated Interconversion of Multiply-Interpenetrating Frameworks in
CuI/ReVII-Oxide Hybrids
;
_journal_name_full 'Inorganic Chemistry'
_journal_page_first 8940
_journal_page_last 8946
_journal_paper_doi 10.1021/ic900735n
_journal_volume 48
_journal_year 2009
_chemical_formula_moiety 'C40 H32 Cu2 N8, 2(O4 Re), H2 O'
_chemical_formula_sum 'C40 H34 Cu2 N8 O9 Re2'
_chemical_formula_weight 1270.25
_space_group_IT_number 2
_symmetry_cell_setting triclinic
_symmetry_space_group_name_Hall '-P 1'
_symmetry_space_group_name_H-M 'P -1'
_cell_angle_alpha 85.8653(13)
_cell_angle_beta 81.6197(13)
_cell_angle_gamma 84.0945(14)
_cell_formula_units_Z 2
_cell_length_a 11.8190(4)
_cell_length_b 12.6741(4)
_cell_length_c 13.7585(4)
_cell_measurement_reflns_used 9881
_cell_measurement_temperature 173
_cell_measurement_theta_max 30.94
_cell_measurement_theta_min 2.46
_cell_volume 2024.71(11)
_computing_cell_refinement SAINT+
_computing_data_collection Apex2
_computing_data_reduction SAINT+
_computing_molecular_graphics NRCVAX
_computing_publication_material cif2tables.py
_computing_structure_refinement 'NRCVAX LSTSQ'
_computing_structure_solution SIR97
_diffrn_ambient_temperature 173
_diffrn_measured_fraction_theta_full 0.99
_diffrn_measurement_device 'Bruker-Nonius X8 Apex2'
_diffrn_measurement_method 'omega and phi scans'
_diffrn_radiation_monochromator graphite
_diffrn_radiation_source 'xray tube'
_diffrn_radiation_type 'Molybdenum K\a'
_diffrn_radiation_wavelength 0.71073
_diffrn_reflns_av_R_equivalents 0.022
_diffrn_reflns_limit_h_max 17
_diffrn_reflns_limit_h_min -17
_diffrn_reflns_limit_k_max 18
_diffrn_reflns_limit_k_min 0
_diffrn_reflns_limit_l_max 20
_diffrn_reflns_limit_l_min -20
_diffrn_reflns_number 54349
_diffrn_reflns_theta_full 31.99
_diffrn_reflns_theta_max 31.99
_diffrn_reflns_theta_min 0.987
_exptl_absorpt_coefficient_mu 7.07
_exptl_absorpt_correction_T_max 0.3300
_exptl_absorpt_correction_T_min 0.2000
_exptl_absorpt_correction_type multi-scan
_exptl_absorpt_process_details SADABS
_exptl_crystal_colour orange
_exptl_crystal_density_diffrn 2.084
_exptl_crystal_description prism
_exptl_crystal_F_000 1219.28
_exptl_crystal_size_max 0.24
_exptl_crystal_size_mid 0.22
_exptl_crystal_size_min 0.16
_refine_diff_density_max 2.23
_refine_diff_density_min -1.54
_refine_ls_goodness_of_fit_ref 1.35
_refine_ls_hydrogen_treatment constr
_refine_ls_matrix_type full
_refine_ls_number_parameters 541
_refine_ls_number_reflns 11926
_refine_ls_R_factor_all 0.046
_refine_ls_R_factor_gt 0.035
_refine_ls_shift/su_max 0.001
_refine_ls_structure_factor_coef F
_refine_ls_weighting_details '1/(\s^2^(F)+0.0005F^2^) '
_refine_ls_weighting_scheme sigma
_refine_ls_wR_factor_all 0.048
_refine_ls_wR_factor_ref 0.047
_reflns_number_gt 11935
_reflns_number_total 13868
_reflns_threshold_expression 'Inet > 1.0\s(Inet)'
_cod_data_source_file ic900735n_si_001_2.cif
_cod_data_source_block II_Cubpy2ReO4H2O
_cod_depositor_comments
;
 Changing the _atom_site_occupancy data item value from '.' to '1'
 for all fully occupied atom sites.

 Antanas Vaitkus,
 2017-02-19
;
_cod_original_formula_sum 'C40 H34 Cu2 N8 O9 Re2 '
_cod_database_code 4303141

loop_
_symmetry_equiv_pos_as_xyz
x,y,z
-x,-y,-z

loop_
_atom_site_label
_atom_site_fract_x
_atom_site_fract_y
_atom_site_fract_z
_atom_site_U_iso_or_equiv
_atom_site_adp_type
_atom_site_calc_flag
_atom_site_refinement_flags
_atom_site_type_symbol
_atom_site_occupancy
Cu1 0.73539(4) 0.72229(3) 0.98772(3) 0.02576(19) Uani ? . Cu 1
Cu2 0.27163(4) 0.29616(4) 0.51878(3) 0.02625(19) Uani ? . Cu 1
N1 0.6330(3) 0.6390(2) 0.9247(2) 0.0271(14) Uani ? . N 1
N2 0.3579(3) 0.3710(2) 0.6035(2) 0.0273(14) Uani ? . N 1
N3 0.6547(3) 0.8286(2) 1.0873(2) 0.0251(13) Uani ? . N 1
N4 0.3775(3) 1.2115(3) 1.4154(2) 0.0271(14) Uani ? . N 1
N5 0.8315(3) 0.8204(2) 0.8911(2) 0.0254(14) Uani ? . N 1
N6 1.1753(3) 1.1809(2) 0.5947(2) 0.0257(14) Uani ? . N 1
N7 0.8416(3) 0.6207(2) 1.0654(2) 0.0275(14) Uani ? . N 1
N8 1.1586(3) 0.3910(2) 1.4434(2) 0.0281(15) Uani ? . N 1
C1 0.5447(3) 0.6867(3) 0.8801(3) 0.0280(16) Uani ? . C 1
C2 0.4916(3) 0.6371(3) 0.8166(3) 0.0278(16) Uani ? . C 1
C3 0.5254(3) 0.5320(3) 0.7973(2) 0.0244(15) Uani ? . C 1
C4 0.6135(4) 0.4798(3) 0.8461(3) 0.0338(19) Uani ? . C 1
C5 0.6640(3) 0.5372(3) 0.9075(3) 0.0325(19) Uani ? . C 1
C6 0.4719(3) 0.4761(3) 0.7272(3) 0.0249(15) Uani ? . C 1
C7 0.4624(4) 0.3672(3) 0.7405(3) 0.0319(18) Uani ? . C 1
C8 0.4052(4) 0.3192(3) 0.6785(3) 0.0326(19) Uani ? . C 1
C9 0.3705(4) 0.4749(3) 0.5900(3) 0.036(2) Uani ? . C 1
C10 0.4265(4) 0.5295(3) 0.6480(3) 0.034(2) Uani ? . C 1
C11 0.7155(3) 0.8819(3) 1.1386(3) 0.0270(16) Uani ? . C 1
C12 0.6681(3) 0.9559(3) 1.2056(2) 0.0264(16) Uani ? . C 1
C13 0.5501(3) 0.9782(3) 1.2219(2) 0.0234(15) Uani ? . C 1
C14 0.4846(3) 0.9220(3) 1.1691(3) 0.0273(16) Uani ? . C 1
C15 0.5398(3) 0.8492(3) 1.1041(3) 0.0278(16) Uani ? . C 1
C16 0.4919(3) 1.0590(3) 1.2892(2) 0.0237(15) Uani ? . C 1
C17 0.3875(3) 1.1114(3) 1.2741(3) 0.0299(17) Uani ? . C 1
C18 0.3337(3) 1.1858(3) 1.3369(3) 0.0301(17) Uani ? . C 1
C19 0.4797(3) 1.1611(3) 1.4298(3) 0.0326(18) Uani ? . C 1
C20 0.5389(3) 1.0863(3) 1.3692(3) 0.0317(18) Uani ? . C 1
C21 0.9198(3) 0.7856(3) 0.8248(3) 0.0310(17) Uani ? . C 1
C22 0.9852(3) 0.8518(3) 0.7621(3) 0.0286(16) Uani ? . C 1
C23 0.9612(3) 0.9609(3) 0.7649(2) 0.0235(14) Uani ? . C 1
C24 0.8678(3) 0.9985(3) 0.8322(3) 0.0260(17) Uani ? . C 1
C25 0.8067(3) 0.9261(3) 0.8920(3) 0.0255(16) Uani ? . C 1
C26 1.0343(3) 1.0371(3) 0.7041(3) 0.0243(16) Uani ? . C 1
C27 1.0427(3) 1.1368(3) 0.7366(3) 0.0283(17) Uani ? . C 1
C28 1.1125(3) 1.2053(3) 0.6810(3) 0.0279(16) Uani ? . C 1
C29 1.1672(3) 1.0850(3) 0.5635(3) 0.0289(17) Uani ? . C 1
C30 1.0989(3) 1.0112(3) 0.6147(3) 0.0292(17) Uani ? . C 1
C31 0.8028(3) 0.5410(3) 1.1279(3) 0.0305(17) Uani ? . C 1
C32 0.8604(3) 0.4948(3) 1.2014(3) 0.0324(18) Uani ? . C 1
C33 0.9651(3) 0.5286(3) 1.2153(2) 0.0235(15) Uani ? . C 1
C34 1.0082(3) 0.6072(3) 1.1486(3) 0.0313(18) Uani ? . C 1
C35 0.9453(3) 0.6503(3) 1.0759(3) 0.0325(18) Uani ? . C 1
C36 1.0292(3) 0.4841(3) 1.2968(2) 0.0247(15) Uani ? . C 1
C37 1.1311(4) 0.5210(3) 1.3102(3) 0.038(2) Uani ? . C 1
C38 1.1929(4) 0.4724(4) 1.3817(3) 0.042(2) Uani ? . C 1
C39 1.0561(3) 0.3608(3) 1.4347(3) 0.0315(17) Uani ? . C 1
C40 0.9896(3) 0.4038(3) 1.3638(3) 0.0302(17) Uani ? . C 1
Re1 0.222162(14) 0.800135(12) 0.948943(12) 0.03377(9) Uani ? . Re 1
O1 0.2335(4) 0.6707(3) 0.9913(3) 0.070(3) Uani ? . O 1
O2 0.0864(3) 0.8562(3) 0.9902(3) 0.0516(19) Uani ? . O 1
O3 0.3222(3) 0.8666(3) 0.9916(3) 0.055(2) Uani ? . O 1
O4 0.2460(4) 0.8084(4) 0.8230(3) 0.071(3) Uani ? . O 1
Re2 0.254095(14) 0.788027(12) 0.396841(12) 0.03315(8) Uani ? . Re 1
O5 0.2508(4) 0.7574(3) 0.2774(3) 0.061(2) Uani ? . O 1
O6 0.1164(3) 0.8078(3) 0.4562(3) 0.069(2) Uani ? . O 1
O7 0.3213(4) 0.9007(3) 0.4011(3) 0.075(3) Uani ? . O 1
O8 0.3286(4) 0.6857(4) 0.4583(3) 0.078(3) Uani ? . O 1
H1 0.518 0.759 0.894 0.0383 Uiso ? . H 1
H2 0.431 0.675 0.785 0.0381 Uiso ? . H 1
H4 0.638 0.406 0.838 0.0449 Uiso ? . H 1
H5 0.724 0.501 0.940 0.0437 Uiso ? . H 1
H7 0.495 0.326 0.793 0.0432 Uiso ? . H 1
H8 0.400 0.244 0.688 0.0438 Uiso ? . H 1
H9 0.339 0.514 0.536 0.0476 Uiso ? . H 1
H10 0.433 0.604 0.635 0.0453 Uiso ? . H 1
H11 0.798 0.868 1.128 0.0374 Uiso ? . H 1
H12 0.716 0.992 1.240 0.0369 Uiso ? . H 1
H14 0.402 0.934 1.179 0.0378 Uiso ? . H 1
H15 0.494 0.812 1.069 0.0387 Uiso ? . H 1
H17 0.352 1.095 1.219 0.0406 Uiso ? . H 1
H18 0.261 1.222 1.324 0.0405 Uiso ? . H 1
H19 0.513 1.179 1.485 0.0436 Uiso ? . H 1
H20 0.612 1.053 1.383 0.0421 Uiso ? . H 1
H21 0.938 0.710 0.821 0.0408 Uiso ? . H 1
H22 1.048 0.823 0.716 0.0382 Uiso ? . H 1
H24 0.846 1.073 0.836 0.0362 Uiso ? . H 1
H25 0.743 0.953 0.938 0.0356 Uiso ? . H 1
H27 0.999 1.158 0.798 0.0384 Uiso ? . H 1
H28 1.117 1.274 0.705 0.0385 Uiso ? . H 1
H29 1.211 1.066 0.502 0.0387 Uiso ? . H 1
H30 1.096 0.943 0.589 0.0392 Uiso ? . H 1
H31 0.731 0.516 1.120 0.0407 Uiso ? . H 1
H32 0.829 0.439 1.244 0.0423 Uiso ? . H 1
H34 1.082 0.631 1.152 0.0418 Uiso ? . H 1
H35 0.976 0.705 1.031 0.0425 Uiso ? . H 1
H37 1.160 0.579 1.269 0.0497 Uiso ? . H 1
H38 1.265 0.498 1.388 0.0535 Uiso ? . H 1
H39 1.027 0.306 1.480 0.0415 Uiso ? . H 1
H40 0.917 0.378 1.361 0.0404 Uiso ? . H 1
O1w 0.7725(16) 0.2730(13) 0.3381(12) 0.273(6) Uiso ? . O 1
H1wa 0.732 0.333 0.343 0.2830 Uiso ? . H 1
H1wb 0.726 0.226 0.336 0.2830 Uiso ? . H 1

loop_
_atom_site_aniso_label
_atom_site_aniso_U_11
_atom_site_aniso_U_22
_atom_site_aniso_U_33
_atom_site_aniso_U_12
_atom_site_aniso_U_13
_atom_site_aniso_U_23
_atom_site_aniso_type_symbol
Cu1 0.0301(2) 0.0220(2) 0.0271(2) -0.00370(16) -0.00827(17) -0.00323(16) Cu
Cu2 0.0280(2) 0.0273(2) 0.0251(2) -0.00413(17) -0.00673(17) -0.00464(17) Cu
N1 0.0290(15) 0.0243(15) 0.0301(15) -0.0041(12) -0.0084(12) -0.0041(12) N
N2 0.0324(16) 0.0248(15) 0.0262(14) -0.0052(12) -0.0068(12) -0.0030(12) N
N3 0.0282(15) 0.0248(14) 0.0234(14) -0.0034(12) -0.0061(12) -0.0027(11) N
N4 0.0289(15) 0.0315(16) 0.0223(14) -0.0052(12) -0.0039(12) -0.0069(12) N
N5 0.0292(15) 0.0228(14) 0.0256(14) -0.0028(11) -0.0082(12) -0.0005(11) N
N6 0.0272(15) 0.0228(14) 0.0278(14) -0.0034(11) -0.0055(12) -0.0006(11) N
N7 0.0287(15) 0.0278(15) 0.0263(14) -0.0011(12) -0.0059(12) -0.0008(12) N
N8 0.0323(16) 0.0265(15) 0.0262(14) -0.0027(12) -0.0068(13) -0.0020(12) N
C1 0.0324(18) 0.0250(17) 0.0275(17) 0.0002(14) -0.0071(14) -0.0053(14) C
C2 0.0300(18) 0.0262(17) 0.0282(17) 0.0015(14) -0.0090(14) -0.0046(14) C
C3 0.0292(17) 0.0233(16) 0.0230(15) -0.0082(13) -0.0060(13) -0.0031(13) C
C4 0.046(2) 0.0210(17) 0.038(2) -0.0001(16) -0.0158(18) -0.0079(15) C
C5 0.0339(20) 0.0255(18) 0.042(2) 0.0020(15) -0.0181(17) -0.0074(16) C
C6 0.0295(17) 0.0242(16) 0.0232(15) -0.0064(13) -0.0075(13) -0.0025(13) C
C7 0.045(2) 0.0223(17) 0.0322(18) -0.0098(15) -0.0161(17) 0.0024(14) C
C8 0.047(2) 0.0214(17) 0.0328(19) -0.0101(16) -0.0147(17) 0.0014(14) C
C9 0.061(3) 0.0223(18) 0.0290(18) -0.0068(17) -0.0197(19) 0.0020(14) C
C10 0.056(3) 0.0197(17) 0.0298(18) -0.0096(16) -0.0165(18) 0.0023(14) C
C11 0.0261(17) 0.0295(18) 0.0265(16) -0.0025(14) -0.0058(14) -0.0040(14) C
C12 0.0284(17) 0.0306(18) 0.0218(15) -0.0068(14) -0.0073(13) -0.0001(13) C
C13 0.0259(16) 0.0235(16) 0.0222(15) -0.0034(13) -0.0077(13) 0.0000(13) C
C14 0.0279(18) 0.0264(17) 0.0290(17) -0.0045(14) -0.0067(14) -0.0040(14) C
C15 0.0332(19) 0.0263(17) 0.0266(17) -0.0064(14) -0.0095(14) -0.0029(14) C
C16 0.0267(16) 0.0221(16) 0.0229(15) -0.0039(13) -0.0043(13) -0.0014(12) C
C17 0.0334(19) 0.0302(19) 0.0282(17) 0.0010(15) -0.0116(15) -0.0052(14) C
C18 0.0295(18) 0.0327(19) 0.0294(18) 0.0031(15) -0.0097(15) -0.0083(15) C
C19 0.0296(19) 0.042(2) 0.0287(18) -0.0018(16) -0.0096(15) -0.0124(16) C
C20 0.0270(18) 0.039(2) 0.0302(18) 0.0021(15) -0.0082(15) -0.0090(16) C
C21 0.0332(19) 0.0240(17) 0.0352(19) 0.0025(14) -0.0050(16) -0.0047(15) C
C22 0.0299(18) 0.0251(17) 0.0296(18) 0.0001(14) -0.0005(14) -0.0058(14) C
C23 0.0236(16) 0.0250(16) 0.0225(15) -0.0004(13) -0.0067(13) -0.0011(13) C
C24 0.0253(16) 0.0237(16) 0.0298(17) -0.0013(13) -0.0056(14) -0.0034(14) C
C25 0.0278(17) 0.0225(16) 0.0267(16) -0.0012(13) -0.0059(14) -0.0012(13) C
C26 0.0229(16) 0.0235(16) 0.0275(16) -0.0024(13) -0.0072(13) 0.0001(13) C
C27 0.0267(17) 0.0317(19) 0.0270(17) -0.0041(14) -0.0015(14) -0.0082(14) C
C28 0.0325(19) 0.0262(17) 0.0267(17) -0.0056(14) -0.0053(14) -0.0061(14) C
C29 0.0326(19) 0.0269(18) 0.0266(17) -0.0033(14) -0.0013(14) -0.0026(14) C
C30 0.0335(19) 0.0272(18) 0.0271(17) -0.0055(15) -0.0007(15) -0.0054(14) C
C31 0.0280(18) 0.0320(19) 0.0321(18) -0.0059(15) -0.0067(15) 0.0038(15) C
C32 0.0307(19) 0.0332(20) 0.0329(19) -0.0061(15) -0.0041(15) 0.0051(15) C
C33 0.0265(16) 0.0199(15) 0.0239(15) 0.0000(12) -0.0027(13) -0.0040(12) C
C34 0.0272(18) 0.0340(20) 0.0341(19) -0.0078(15) -0.0083(15) 0.0037(15) C
C35 0.0309(19) 0.034(2) 0.0327(19) -0.0079(15) -0.0073(15) 0.0104(16) C
C36 0.0296(17) 0.0212(15) 0.0224(15) 0.0012(13) -0.0016(13) -0.0044(12) C
C37 0.045(2) 0.037(2) 0.038(2) -0.0180(18) -0.0148(18) 0.0112(17) C
C38 0.044(2) 0.045(3) 0.042(2) -0.0219(20) -0.0181(19) 0.0085(19) C
C39 0.0272(18) 0.035(2) 0.0326(19) -0.0049(15) -0.0073(15) 0.0054(16) C
C40 0.0257(17) 0.0320(19) 0.0336(19) -0.0046(14) -0.0092(15) 0.0059(15) C
Re1 0.03275(9) 0.02656(8) 0.04111(9) -0.00074(6) -0.00365(7) -0.00188(6) Re
O1 0.072(3) 0.0339(19) 0.097(3) -0.0028(18) 0.005(2) 0.0085(19) O
O2 0.0333(16) 0.0469(19) 0.076(2) 0.0029(14) -0.0062(16) -0.0225(18) O
O3 0.0409(18) 0.052(2) 0.076(2) -0.0002(15) -0.0197(17) -0.0115(18) O
O4 0.074(3) 0.090(3) 0.047(2) 0.004(2) -0.0049(20) -0.006(2) O
Re2 0.03117(9) 0.02731(8) 0.04151(9) -0.00646(6) -0.00566(7) 0.00082(6) Re
O5 0.080(3) 0.052(2) 0.053(2) -0.0065(20) -0.0210(20) -0.0027(17) O
O6 0.044(2) 0.081(3) 0.079(3) -0.0132(20) 0.0054(19) -0.015(2) O
O7 0.089(3) 0.062(3) 0.080(3) -0.046(2) -0.001(2) -0.004(2) O
O8 0.091(3) 0.073(3) 0.064(3) 0.018(2) -0.022(2) 0.015(2) O

loop_
_atom_type_symbol
_atom_type_description
_atom_type_scat_dispersion_real
_atom_type_scat_dispersion_imag
_atom_type_scat_source
C ? 0.003 0.002 'International Tables Vol. IV Table 2.2B'
H ? 0.000 0.000 'International Tables Vol. IV Table 2.2B'
Cu ? 0.320 1.265 'International Tables Vol. IV Table 2.2B'
N ? 0.006 0.003 'International Tables Vol. IV Table 2.2B'
O ? 0.011 0.006 'International Tables Vol. IV Table 2.2B'
Re ? -1.018 7.231 'International Tables Vol. IV Table 2.2B'

loop_
_geom_angle_atom_site_label_1
_geom_angle_atom_site_label_2
_geom_angle_atom_site_label_3
_geom_angle
_geom_angle_site_symmetry_1
_geom_angle_site_symmetry_2
_geom_angle_site_symmetry_3
_geom_angle_publ_flag
N1 Cu1 N3 116.33(12) ? ? ? ?
N1 Cu1 N5 114.35(12) ? ? ? ?
N1 Cu1 N7 109.98(12) ? ? ? ?
N3 Cu1 N5 100.75(12) ? ? ? ?
N3 Cu1 N7 104.91(12) ? ? ? ?
N5 Cu1 N7 109.81(12) ? ? ? ?
N2 Cu2 N4 112.69(12) ? ? 1_544 ?
N2 Cu2 N6 113.92(12) ? ? 1_445 ?
N2 Cu2 N8 115.84(13) ? ? 1_454 ?
N4 Cu2 N6 102.45(12) 1_544 ? 1_445 ?
N4 Cu2 N8 105.82(12) 1_544 ? 1_454 ?
N6 Cu2 N8 104.86(12) 1_445 ? 1_454 ?
Cu1 N1 C1 122.1(2) ? ? ? ?
Cu1 N1 C5 120.0(2) ? ? ? ?
C1 N1 C5 116.5(3) ? ? ? ?
Cu2 N2 C8 121.4(2) ? ? ? ?
Cu2 N2 C9 122.4(3) ? ? ? ?
C8 N2 C9 116.2(3) ? ? ? ?
Cu1 N3 C11 120.8(2) ? ? ? ?
Cu1 N3 C15 122.8(2) ? ? ? ?
C11 N3 C15 116.4(3) ? ? ? ?
Cu2 N4 C18 117.9(3) 1_566 ? ? ?
Cu2 N4 C19 124.2(2) 1_566 ? ? ?
C18 N4 C19 116.4(3) ? ? ? ?
Cu1 N5 C21 123.9(2) ? ? ? ?
Cu1 N5 C25 119.7(2) ? ? ? ?
C21 N5 C25 116.3(3) ? ? ? ?
Cu2 N6 C28 117.8(2) 1_665 ? ? ?
Cu2 N6 C29 125.4(2) 1_665 ? ? ?
C28 N6 C29 116.8(3) ? ? ? ?
Cu1 N7 C31 122.7(2) ? ? ? ?
Cu1 N7 C35 118.6(3) ? ? ? ?
C31 N7 C35 116.2(3) ? ? ? ?
Cu2 N8 C38 121.5(3) 1_656 ? ? ?
Cu2 N8 C39 121.1(3) 1_656 ? ? ?
C38 N8 C39 115.5(3) ? ? ? ?
N1 C1 C2 123.3(3) ? ? ? ?
N1 C1 H1 118.2 ? ? ? ?
C2 C1 H1 118.5 ? ? ? ?
C1 C2 C3 120.1(3) ? ? ? ?
C1 C2 H2 120.2 ? ? ? ?
C3 C2 H2 119.8 ? ? ? ?
C2 C3 C4 117.5(3) ? ? ? ?
C2 C3 C6 121.7(3) ? ? ? ?
C4 C3 C6 120.8(3) ? ? ? ?
C3 C4 C5 118.4(3) ? ? ? ?
C3 C4 H4 120.7 ? ? ? ?
C5 C4 H4 120.9 ? ? ? ?
N1 C5 C4 124.2(3) ? ? ? ?
N1 C5 H5 117.8 ? ? ? ?
C4 C5 H5 118.0 ? ? ? ?
C3 C6 C7 120.7(3) ? ? ? ?
C3 C6 C10 122.0(3) ? ? ? ?
C7 C6 C10 117.2(3) ? ? ? ?
C6 C7 C8 119.3(3) ? ? ? ?
C6 C7 H7 120.5 ? ? ? ?
C8 C7 H7 120.3 ? ? ? ?
N2 C8 C7 123.8(3) ? ? ? ?
N2 C8 H8 117.9 ? ? ? ?
C7 C8 H8 118.3 ? ? ? ?
N2 C9 C10 124.1(4) ? ? ? ?
N2 C9 H9 118.0 ? ? ? ?
C10 C9 H9 118.0 ? ? ? ?
C6 C10 C9 119.3(3) ? ? ? ?
C6 C10 H10 120.0 ? ? ? ?
C9 C10 H10 120.7 ? ? ? ?
N3 C11 C12 124.4(3) ? ? ? ?
N3 C11 H11 117.7 ? ? ? ?
C12 C11 H11 117.9 ? ? ? ?
C11 C12 C13 119.1(3) ? ? ? ?
C11 C12 H12 120.6 ? ? ? ?
C13 C12 H12 120.2 ? ? ? ?
C12 C13 C14 117.2(3) ? ? ? ?
C12 C13 C16 123.0(3) ? ? ? ?
C14 C13 C16 119.8(3) ? ? ? ?
C13 C14 C15 119.4(3) ? ? ? ?
C13 C14 H14 120.2 ? ? ? ?
C15 C14 H14 120.5 ? ? ? ?
N3 C15 C14 123.4(3) ? ? ? ?
N3 C15 H15 118.2 ? ? ? ?
C14 C15 H15 118.4 ? ? ? ?
C13 C16 C17 120.8(3) ? ? ? ?
C13 C16 C20 122.4(3) ? ? ? ?
C17 C16 C20 116.8(3) ? ? ? ?
C16 C17 C18 120.6(3) ? ? ? ?
C16 C17 H17 119.7 ? ? ? ?
C18 C17 H17 119.7 ? ? ? ?
N4 C18 C17 123.1(3) ? ? ? ?
N4 C18 H18 118.1 ? ? ? ?
C17 C18 H18 118.8 ? ? ? ?
N4 C19 C20 123.6(3) ? ? ? ?
N4 C19 H19 117.8 ? ? ? ?
C20 C19 H19 118.5 ? ? ? ?
C16 C20 C19 119.5(3) ? ? ? ?
C16 C20 H20 120.2 ? ? ? ?
C19 C20 H20 120.2 ? ? ? ?
N5 C21 C22 123.5(3) ? ? ? ?
N5 C21 H21 117.9 ? ? ? ?
C22 C21 H21 118.6 ? ? ? ?
C21 C22 C23 120.0(3) ? ? ? ?
C21 C22 H22 120.3 ? ? ? ?
C23 C22 H22 119.8 ? ? ? ?
C22 C23 C24 117.2(3) ? ? ? ?
C22 C23 C26 122.5(3) ? ? ? ?
C24 C23 C26 120.1(3) ? ? ? ?
C23 C24 C25 118.8(3) ? ? ? ?
C23 C24 H24 120.3 ? ? ? ?
C25 C24 H24 120.9 ? ? ? ?
N5 C25 C24 124.1(3) ? ? ? ?
N5 C25 H25 117.9 ? ? ? ?
C24 C25 H25 117.9 ? ? ? ?
C23 C26 C27 120.6(3) ? ? ? ?
C23 C26 C30 122.2(3) ? ? ? ?
C27 C26 C30 117.2(3) ? ? ? ?
C26 C27 C28 120.0(3) ? ? ? ?
C26 C27 H27 120.0 ? ? ? ?
C28 C27 H27 120.0 ? ? ? ?
N6 C28 C27 123.2(3) ? ? ? ?
N6 C28 H28 118.2 ? ? ? ?
C27 C28 H28 118.6 ? ? ? ?
N6 C29 C30 123.8(3) ? ? ? ?
N6 C29 H29 118.0 ? ? ? ?
C30 C29 H29 118.2 ? ? ? ?
C26 C30 C29 119.0(3) ? ? ? ?
C26 C30 H30 120.3 ? ? ? ?
C29 C30 H30 120.7 ? ? ? ?
N7 C31 C32 123.4(3) ? ? ? ?
N7 C31 H31 118.0 ? ? ? ?
C32 C31 H31 118.6 ? ? ? ?
C31 C32 C33 120.5(3) ? ? ? ?
C31 C32 H32 120.0 ? ? ? ?
C33 C32 H32 119.6 ? ? ? ?
C32 C33 C34 116.5(3) ? ? ? ?
C32 C33 C36 122.7(3) ? ? ? ?
C34 C33 C36 120.7(3) ? ? ? ?
C33 C34 C35 119.8(3) ? ? ? ?
C33 C34 H34 120.0 ? ? ? ?
C35 C34 H34 120.2 ? ? ? ?
N7 C35 C34 123.5(3) ? ? ? ?
N7 C35 H35 118.0 ? ? ? ?
C34 C35 H35 118.4 ? ? ? ?
C33 C36 C37 121.5(3) ? ? ? ?
C33 C36 C40 122.2(3) ? ? ? ?
C37 C36 C40 116.3(3) ? ? ? ?
C36 C37 C38 120.0(4) ? ? ? ?
C36 C37 H37 119.8 ? ? ? ?
C38 C37 H37 120.2 ? ? ? ?
N8 C38 C37 124.2(4) ? ? ? ?
N8 C38 H38 117.6 ? ? ? ?
C37 C38 H38 118.3 ? ? ? ?
N8 C39 C40 123.9(4) ? ? ? ?
N8 C39 H39 117.9 ? ? ? ?
C40 C39 H39 118.1 ? ? ? ?
C36 C40 C39 119.9(3) ? ? ? ?
C36 C40 H40 119.9 ? ? ? ?
C39 C40 H40 120.3 ? ? ? ?
O1 Re1 O2 108.58(19) ? ? ? ?
O1 Re1 O3 109.93(19) ? ? ? ?
O1 Re1 O4 109.9(2) ? ? ? ?
O2 Re1 O3 109.70(16) ? ? ? ?
O2 Re1 O4 110.14(20) ? ? ? ?
O3 Re1 O4 108.6(2) ? ? ? ?
O5 Re2 O6 109.37(20) ? ? ? ?
O5 Re2 O7 111.47(20) ? ? ? ?
O5 Re2 O8 110.37(20) ? ? ? ?
O6 Re2 O7 108.7(2) ? ? ? ?
O6 Re2 O8 109.4(2) ? ? ? ?
O7 Re2 O8 107.5(2) ? ? ? ?
H1wa O1w H1wb 107 ? ? ? ?

loop_
_geom_bond_atom_site_label_1
_geom_bond_atom_site_label_2
_geom_bond_distance
_geom_bond_site_symmetry_1
_geom_bond_site_symmetry_2
_geom_bond_publ_flag
Cu1 N1 2.008(3) ? ? ?
Cu1 N3 2.055(3) ? ? ?
Cu1 N5 2.053(3) ? ? ?
Cu1 N7 2.058(3) ? ? ?
Cu2 N2 2.000(3) ? ? ?
Cu2 N4 2.040(3) ? 1_544 ?
Cu2 N6 2.073(3) ? 1_445 ?
Cu2 N8 2.048(3) ? 1_454 ?
N1 C1 1.355(5) ? ? ?
N1 C5 1.333(5) ? ? ?
N2 C8 1.342(5) ? ? ?
N2 C9 1.338(5) ? ? ?
N3 C11 1.338(4) ? ? ?
N3 C15 1.345(5) ? ? ?
N4 Cu2 2.040(3) ? 1_566 ?
N4 C18 1.338(4) ? ? ?
N4 C19 1.341(5) ? ? ?
N5 C21 1.342(5) ? ? ?
N5 C25 1.342(5) ? ? ?
N6 Cu2 2.073(3) ? 1_665 ?
N6 C28 1.343(5) ? ? ?
N6 C29 1.336(5) ? ? ?
N7 C31 1.351(5) ? ? ?
N7 C35 1.348(5) ? ? ?
N8 Cu2 2.048(3) ? 1_656 ?
N8 C38 1.346(5) ? ? ?
N8 C39 1.332(5) ? ? ?
C1 C2 1.368(5) ? ? ?
C1 H1 0.96 ? ? ?
C2 C3 1.383(5) ? ? ?
C2 H2 0.96 ? ? ?
C3 C4 1.403(5) ? ? ?
C3 C6 1.484(5) ? ? ?
C4 C5 1.387(5) ? ? ?
C4 H4 0.96 ? ? ?
C5 H5 0.96 ? ? ?
C6 C7 1.393(5) ? ? ?
C6 C10 1.387(5) ? ? ?
C7 C8 1.373(5) ? ? ?
C7 H7 0.96 ? ? ?
C8 H8 0.96 ? ? ?
C9 C10 1.372(5) ? ? ?
C9 H9 0.96 ? ? ?
C10 H10 0.96 ? ? ?
C11 C12 1.381(5) ? ? ?
C11 H11 0.96 ? ? ?
C12 C13 1.384(5) ? ? ?
C12 H12 0.96 ? ? ?
C13 C14 1.409(5) ? ? ?
C13 C16 1.478(5) ? ? ?
C14 C15 1.378(5) ? ? ?
C14 H14 0.96 ? ? ?
C15 H15 0.96 ? ? ?
C16 C17 1.376(5) ? ? ?
C16 C20 1.383(5) ? ? ?
C17 C18 1.369(5) ? ? ?
C17 H17 0.96 ? ? ?
C18 H18 0.96 ? ? ?
C19 C20 1.375(5) ? ? ?
C19 H19 0.96 ? ? ?
C20 H20 0.96 ? ? ?
C21 C22 1.372(6) ? ? ?
C21 H21 0.96 ? ? ?
C22 C23 1.384(5) ? ? ?
C22 H22 0.96 ? ? ?
C23 C24 1.400(5) ? ? ?
C23 C26 1.491(5) ? ? ?
C24 C25 1.377(5) ? ? ?
C24 H24 0.96 ? ? ?
C25 H25 0.96 ? ? ?
C26 C27 1.388(5) ? ? ?
C26 C30 1.392(5) ? ? ?
C27 C28 1.373(5) ? ? ?
C27 H27 0.96 ? ? ?
C28 H28 0.96 ? ? ?
C29 C30 1.384(5) ? ? ?
C29 H29 0.96 ? ? ?
C30 H30 0.96 ? ? ?
C31 C32 1.364(6) ? ? ?
C31 H31 0.96 ? ? ?
C32 C33 1.394(5) ? ? ?
C32 H32 0.96 ? ? ?
C33 C34 1.390(5) ? ? ?
C33 C36 1.489(5) ? ? ?
C34 C35 1.381(5) ? ? ?
C34 H34 0.96 ? ? ?
C35 H35 0.96 ? ? ?
C36 C37 1.378(5) ? ? ?
C36 C40 1.393(5) ? ? ?
C37 C38 1.381(6) ? ? ?
C37 H37 0.96 ? ? ?
C38 H38 0.96 ? ? ?
C39 C40 1.387(5) ? ? ?
C39 H39 0.96 ? ? ?
C40 H40 0.96 ? ? ?
Re1 O1 1.699(4) ? ? ?
Re1 O2 1.721(3) ? ? ?
Re1 O3 1.712(3) ? ? ?
Re1 O4 1.712(4) ? ? ?
Re2 O5 1.722(4) ? ? ?
Re2 O6 1.713(4) ? ? ?
Re2 O7 1.713(4) ? ? ?
Re2 O8 1.731(4) ? ? ?
O1w H1wa 0.86 ? ? ?
O1w H1wb 0.86 ? ? ?

loop_
_geom_torsion_atom_site_label_1
_geom_torsion_atom_site_label_2
_geom_torsion_atom_site_label_3
_geom_torsion_atom_site_label_4
_geom_torsion
_geom_torsion_site_symmetry_1
_geom_torsion_site_symmetry_2
_geom_torsion_site_symmetry_3
_geom_torsion_site_symmetry_4
_geom_torsion_publ_flag
N3 Cu1 N1 C1 52.2(4) ? ? ? ? ?
N3 Cu1 N1 C5 -141.9(5) ? ? ? ? ?
N5 Cu1 N1 C1 -64.7(4) ? ? ? ? ?
N5 Cu1 N1 C5 101.3(5) ? ? ? ? ?
N7 Cu1 N1 C1 171.2(5) ? ? ? ? ?
N7 Cu1 N1 C5 -22.8(4) ? ? ? ? ?
N1 Cu1 N3 C11 174.9(5) ? ? ? ? ?
N1 Cu1 N3 C15 -5.6(4) ? ? ? ? ?
N5 Cu1 N3 C11 -60.9(4) ? ? ? ? ?
N5 Cu1 N3 C15 118.6(5) ? ? ? ? ?
N7 Cu1 N3 C11 53.2(4) ? ? ? ? ?
N7 Cu1 N3 C15 -127.3(5) ? ? ? ? ?
N1 Cu1 N5 C21 -70.4(4) ? ? ? ? ?
N1 Cu1 N5 C25 109.3(5) ? ? ? ? ?
N3 Cu1 N5 C21 164.0(5) ? ? ? ? ?
N3 Cu1 N5 C25 -16.3(3) ? ? ? ? ?
N7 Cu1 N5 C21 53.7(4) ? ? ? ? ?
N7 Cu1 N5 C25 -126.6(5) ? ? ? ? ?
N1 Cu1 N7 C31 -47.2(4) ? ? ? ? ?
N1 Cu1 N7 C35 151.2(6) ? ? ? ? ?
N3 Cu1 N7 C31 78.6(4) ? ? ? ? ?
N3 Cu1 N7 C35 -83.0(5) ? ? ? ? ?
N5 Cu1 N7 C31 -173.9(6) ? ? ? ? ?
N5 Cu1 N7 C35 24.5(4) ? ? ? ? ?
Cu1 N1 C1 C2 163.5(7) ? ? ? ? ?
C5 N1 C1 C2 -3.0(4) ? ? ? ? ?
Cu1 N1 C5 C4 -165.3(7) ? ? ? ? ?
C1 N1 C5 C4 1.5(4) ? ? ? ? ?
Cu2 N2 C8 C7 -178.1(8) ? ? ? ? ?
C9 N2 C8 C7 0.9(5) ? ? ? ? ?
Cu2 N2 C9 C10 178.3(8) ? ? ? ? ?
C8 N2 C9 C10 -0.8(5) ? ? ? ? ?
Cu1 N3 C11 C12 178.9(7) ? ? ? ? ?
C15 N3 C11 C12 -0.7(4) ? ? ? ? ?
Cu1 N3 C15 C14 -178.6(7) ? ? ? ? ?
C11 N3 C15 C14 1.0(4) ? ? ? ? ?
C19 N4 C18 C17 0.8(4) ? ? ? ? ?
C18 N4 C19 C20 -0.2(4) ? ? ? ? ?
Cu1 N5 C21 C22 -178.5(7) ? ? ? ? ?
C25 N5 C21 C22 1.8(4) ? ? ? ? ?
Cu1 N5 C25 C24 178.2(7) ? ? ? ? ?
C21 N5 C25 C24 -2.1(4) ? ? ? ? ?
C29 N6 C28 C27 0.2(4) ? ? ? ? ?
C28 N6 C29 C30 -0.1(4) ? ? ? ? ?
Cu1 N7 C31 C32 -158.8(7) ? ? ? ? ?
C35 N7 C31 C32 3.2(5) ? ? ? ? ?
Cu1 N7 C35 C34 159.6(7) ? ? ? ? ?
C31 N7 C35 C34 -3.2(4) ? ? ? ? ?
C39 N8 C38 C37 -2.6(5) ? ? ? ? ?
C38 N8 C39 C40 3.9(5) ? ? ? ? ?
N1 C1 C2 C3 1.8(4) ? ? ? ? ?
C1 C2 C3 C4 1.0(4) ? ? ? ? ?
C1 C2 C3 C6 -178.5(9) ? ? ? ? ?
C2 C3 C4 C5 -2.3(4) ? ? ? ? ?
C6 C3 C4 C5 177.2(9) ? ? ? ? ?
C2 C3 C6 C7 -149.1(9) ? ? ? ? ?
C2 C3 C6 C10 29.0(5) ? ? ? ? ?
C4 C3 C6 C7 31.4(5) ? ? ? ? ?
C4 C3 C6 C10 -150.5(9) ? ? ? ? ?
C3 C4 C5 N1 1.2(4) ? ? ? ? ?
C3 C6 C7 C8 175.4(9) ? ? ? ? ?
C10 C6 C7 C8 -2.8(5) ? ? ? ? ?
C3 C6 C10 C9 -175.2(9) ? ? ? ? ?
C7 C6 C10 C9 3.0(5) ? ? ? ? ?
C6 C7 C8 N2 0.9(4) ? ? ? ? ?
N2 C9 C10 C6 -1.2(4) ? ? ? ? ?
N3 C11 C12 C13 -0.2(4) ? ? ? ? ?
C11 C12 C13 C14 0.8(4) ? ? ? ? ?
C11 C12 C13 C16 -177.6(9) ? ? ? ? ?
C12 C13 C14 C15 -0.6(4) ? ? ? ? ?
C16 C13 C14 C15 178.0(9) ? ? ? ? ?
C12 C13 C16 C17 151.9(9) ? ? ? ? ?
C12 C13 C16 C20 -27.6(5) ? ? ? ? ?
C14 C13 C16 C17 -26.5(5) ? ? ? ? ?
C14 C13 C16 C20 154.0(9) ? ? ? ? ?
C13 C14 C15 N3 -0.4(4) ? ? ? ? ?
C13 C16 C17 C18 179.7(9) ? ? ? ? ?
C20 C16 C17 C18 -0.8(4) ? ? ? ? ?
C13 C16 C20 C19 -179.1(9) ? ? ? ? ?
C17 C16 C20 C19 1.4(4) ? ? ? ? ?
C16 C17 C18 N4 -0.3(4) ? ? ? ? ?
N4 C19 C20 C16 -0.9(4) ? ? ? ? ?
N5 C21 C22 C23 -0.2(4) ? ? ? ? ?
C21 C22 C23 C24 -1.2(4) ? ? ? ? ?
C21 C22 C23 C26 175.3(9) ? ? ? ? ?
C22 C23 C24 C25 1.0(4) ? ? ? ? ?
C26 C23 C24 C25 -175.6(9) ? ? ? ? ?
C22 C23 C26 C27 -150.9(9) ? ? ? ? ?
C22 C23 C26 C30 27.4(5) ? ? ? ? ?
C24 C23 C26 C27 25.5(4) ? ? ? ? ?
C24 C23 C26 C30 -156.2(9) ? ? ? ? ?
C23 C24 C25 N5 0.7(4) ? ? ? ? ?
C23 C26 C27 C28 178.4(9) ? ? ? ? ?
C30 C26 C27 C28 0.1(4) ? ? ? ? ?
C23 C26 C30 C29 -178.3(9) ? ? ? ? ?
C27 C26 C30 C29 0.0(4) ? ? ? ? ?
C26 C27 C28 N6 -0.2(4) ? ? ? ? ?
N6 C29 C30 C26 0.0(4) ? ? ? ? ?
N7 C31 C32 C33 -0.4(4) ? ? ? ? ?
C31 C32 C33 C34 -2.5(4) ? ? ? ? ?
C31 C32 C33 C36 177.4(9) ? ? ? ? ?
C32 C33 C34 C35 2.5(4) ? ? ? ? ?
C36 C33 C34 C35 -177.5(9) ? ? ? ? ?
C32 C33 C36 C37 -178.3(9) ? ? ? ? ?
C32 C33 C36 C40 1.3(4) ? ? ? ? ?
C34 C33 C36 C37 1.6(5) ? ? ? ? ?
C34 C33 C36 C40 -178.7(9) ? ? ? ? ?
C33 C34 C35 N7 0.4(4) ? ? ? ? ?
C33 C36 C37 C38 -174.9(10) ? ? ? ? ?
C40 C36 C37 C38 5.4(5) ? ? ? ? ?
C33 C36 C40 C39 176.1(9) ? ? ? ? ?
C37 C36 C40 C39 -4.2(5) ? ? ? ? ?
C36 C37 C38 N8 -2.1(4) ? ? ? ? ?
N8 C39 C40 C36 -0.5(4) ? ? ? ? ?
